data_2239261
loop_
_publ_author_name
'Campos-Gaxiola, Jos\'e J.'
'Zamora Falcon, Felipe'
'Corral Higuera, Ram\'on'
'H\"opfl, Herbert'
'Cruz-Enr\'iquez, Adriana'

_publ_section_title
;
 Benzene-1,3,5-tricarboxylic acid--pyridinium-2-olate (1/3)
;
_journal_issue 4
_journal_name_full 'Acta Crystallographica Section E'
_journal_page_first o453
_journal_page_last o454
_journal_paper_doi 10.1107/S1600536814005534
_journal_volume 70
_journal_year 2014
_chemical_formula_iupac 'C9 H6 O6, 3C5 H5 N O'
_chemical_formula_moiety 'C9 H6 O6, 3(C5 H5 N O)'
_chemical_formula_sum 'C24 H21 N3 O9'
_chemical_formula_weight 495.44
_chemical_name_systematic
;
Benzene-1,3,5-tricarboxylic acid--pyridin-1-ium-4-olate (1/3)
;
_space_group_IT_number 9
_symmetry_cell_setting monoclinic
_symmetry_space_group_name_Hall 'C -2yc'
_symmetry_space_group_name_H-M 'C 1 c 1'
_atom_sites_solution_hydrogens geom
_atom_sites_solution_primary direct
_atom_sites_solution_secondary difmap
_audit_creation_method SHELXL-97
_cell_angle_alpha 90.00
_cell_angle_beta 117.472(2)
_cell_angle_gamma 90.00
_cell_formula_units_Z 4
_cell_length_a 14.344(2)
_cell_length_b 25.993(5)
_cell_length_c 6.7047(10)
_cell_measurement_reflns_used 4866
_cell_measurement_temperature 100(2)
_cell_measurement_theta_max 28.47
_cell_measurement_theta_min 2.84
_cell_volume 2217.9(6)
_computing_cell_refinement '<i>SAINT-Plus-NT</i> (Bruker 2001)'
_computing_data_collection 'SMART (Bruker, 2001)'
_computing_data_reduction '<i>SAINT-Plus-NT</i> (Bruker 2001)'
_computing_molecular_graphics 'ORTEP-3 for Windows (Farrugia, 2012) and Mercury (Macrae <i>et al.</i>, 2008)'
_computing_publication_material 'SHELXTL (Sheldrick, 2008) and publCIF (Westrip, 2010)'
_computing_structure_refinement 'SHELXL97 (Sheldrick, 2008)'
_computing_structure_solution 'SHELXS97 (Sheldrick, 2008)'
_diffrn_ambient_temperature 100(2)
_diffrn_measured_fraction_theta_full 1.000
_diffrn_measured_fraction_theta_max 1.000
_diffrn_measurement_device_type 'Bruker APEX CCD area-detector'
_diffrn_measurement_method 'phi and omega scans'
_diffrn_radiation_monochromator graphite
_diffrn_radiation_source 'fine-focus sealed tube'
_diffrn_radiation_type MoK\a
_diffrn_radiation_wavelength 0.71073
_diffrn_reflns_av_R_equivalents 0.0758
_diffrn_reflns_av_sigmaI/netI 0.0503
_diffrn_reflns_limit_h_max 18
_diffrn_reflns_limit_h_min -18
_diffrn_reflns_limit_k_max 32
_diffrn_reflns_limit_k_min -33
_diffrn_reflns_limit_l_max 8
_diffrn_reflns_limit_l_min -8
_diffrn_reflns_number 12173
_diffrn_reflns_theta_full 27.00
_diffrn_reflns_theta_max 27.00
_diffrn_reflns_theta_min 1.78
_exptl_absorpt_coefficient_mu 0.116
_exptl_absorpt_correction_T_max 0.96
_exptl_absorpt_correction_T_min 0.95
_exptl_absorpt_correction_type multi-scan
_exptl_absorpt_process_details '(SADABS; Sheldrick, 1996)'
_exptl_crystal_colour colorless
_exptl_crystal_density_diffrn 1.484
_exptl_crystal_density_method 'not measured'
_exptl_crystal_description 'rectangular prism'
_exptl_crystal_F_000 1032
_exptl_crystal_size_max 0.49
_exptl_crystal_size_mid 0.41
_exptl_crystal_size_min 0.34
_refine_diff_density_max 0.325
_refine_diff_density_min -0.247
_refine_ls_extinction_method none
_refine_ls_goodness_of_fit_ref 1.077
_refine_ls_hydrogen_treatment mixed
_refine_ls_matrix_type full
_refine_ls_number_parameters 343
_refine_ls_number_reflns 2433
_refine_ls_number_restraints 8
_refine_ls_restrained_S_all 1.075
_refine_ls_R_factor_all 0.0491
_refine_ls_R_factor_gt 0.0470
_refine_ls_shift/su_max 0.000
_refine_ls_shift/su_mean 0.000
_refine_ls_structure_factor_coef Fsqd
_refine_ls_weighting_details 'calc w=1/[\s^2^(Fo^2^)+(0.0394P)^2^+2.5063P] where P=(Fo^2^+2Fc^2^)/3'
_refine_ls_weighting_scheme calc
_refine_ls_wR_factor_gt 0.1028
_refine_ls_wR_factor_ref 0.1039
_reflns_number_gt 2354
_reflns_number_total 2433
_reflns_threshold_expression I>2sigma(I)
_cod_data_source_file su2712sup1.cif
_cod_data_source_block I
_cod_original_cell_volume 2217.8(6)
_cod_original_sg_symbol_H-M 'C c'
_cod_database_code 2239261
_cod_database_fobs_code 2239261

loop_
_symmetry_equiv_pos_as_xyz
'x, y, z'
'x, -y, z+1/2'
'x+1/2, y+1/2, z'
'x+1/2, -y+1/2, z+1/2'

loop_
_atom_site_type_symbol
_atom_site_label
_atom_site_fract_x
_atom_site_fract_y
_atom_site_fract_z
_atom_site_U_iso_or_equiv
_atom_site_adp_type
_atom_site_calc_flag
_atom_site_refinement_flags
_atom_site_occupancy
_atom_site_symmetry_multiplicity
N N1 0.5716(2) 0.74048(12) 0.7948(5) 0.0185(7) Uani d D 1 1
H H1A 0.5074(9) 0.7479(18) 0.734(7) 0.028 Uiso d D 1 1
N N2 0.7381(2) 0.23549(13) -0.0482(5) 0.0212(7) Uani d D 1 1
H H2A 0.6809(18) 0.2201(16) -0.086(8) 0.032 Uiso d D 1 1
N N3 0.1812(2) 0.06645(12) 0.3136(5) 0.0183(6) Uani d D 1 1
H H3A 0.191(3) 0.0665(17) 0.199(4) 0.027 Uiso d D 1 1
O O1 0.0316(2) 0.39495(9) 0.3690(5) 0.0200(5) Uani d D 1 1
H H1' 0.031(4) 0.3628(2) 0.355(8) 0.030 Uiso d D 1 1
O O2 0.2044(2) 0.38226(10) 0.5822(5) 0.0214(6) Uani d . 1 1
O O3 -0.00333(19) 0.63687(10) 0.3527(4) 0.0196(6) Uani d D 1 1
H H3' -0.053(2) 0.6581(13) 0.294(7) 0.029 Uiso d D 1 1
O O4 -0.11698(19) 0.57121(9) 0.2541(4) 0.0164(5) Uani d . 1 1
O O5 0.43466(18) 0.53127(10) 0.7273(4) 0.0183(5) Uani d D 1 1
H H5' 0.4927(17) 0.5446(16) 0.755(8) 0.027 Uiso d D 1 1
O O6 0.3814(2) 0.61071(10) 0.7524(5) 0.0218(6) Uani d . 1 1
O O7 0.8839(2) 0.71094(10) 1.1439(4) 0.0180(5) Uani d . 1 1
O O8 1.02950(19) 0.29837(9) 0.2960(4) 0.0183(5) Uani d . 1 1
O O9 0.11946(18) 0.06361(10) 0.8481(4) 0.0152(5) Uani d . 1 1
C C1 0.1406(3) 0.46845(14) 0.5090(6) 0.0129(7) Uani d . 1 1
C C2 0.0532(3) 0.50081(13) 0.4269(5) 0.0113(6) Uani d . 1 1
H H2 -0.0156 0.4866 0.3620 0.014 Uiso calc R 1 1
C C3 0.0669(3) 0.55406(14) 0.4403(6) 0.0127(7) Uani d . 1 1
C C4 0.1686(3) 0.57493(13) 0.5353(6) 0.0127(7) Uani d . 1 1
H H4 0.1783 0.6112 0.5452 0.015 Uiso calc R 1 1
C C5 0.2549(3) 0.54226(13) 0.6147(5) 0.0125(7) Uani d . 1 1
C C6 0.2412(3) 0.48950(13) 0.6015(6) 0.0136(7) Uani d . 1 1
H H6 0.3008 0.4675 0.6558 0.016 Uiso calc R 1 1
C C7 0.1295(3) 0.41098(14) 0.4918(6) 0.0150(7) Uani d . 1 1
C C8 -0.0277(3) 0.58794(13) 0.3392(6) 0.0124(7) Uani d . 1 1
C C9 0.3641(3) 0.56526(13) 0.7065(6) 0.0134(7) Uani d . 1 1
C C10 0.6414(3) 0.77853(13) 0.8312(6) 0.0146(7) Uani d . 1 1
H H10 0.6164 0.8119 0.7733 0.017 Uiso calc R 1 1
C C11 0.7469(3) 0.77035(14) 0.9492(6) 0.0160(7) Uani d . 1 1
H H11 0.7947 0.7979 0.9756 0.019 Uiso calc R 1 1
C C12 0.7854(3) 0.72007(14) 1.0328(6) 0.0156(7) Uani d . 1 1
C C13 0.7089(3) 0.68087(13) 0.9850(6) 0.0161(7) Uani d . 1 1
H H13 0.7308 0.6467 1.0352 0.019 Uiso calc R 1 1
C C14 0.6033(3) 0.69193(15) 0.8667(6) 0.0182(7) Uani d . 1 1
H H14 0.5527 0.6655 0.8355 0.022 Uiso calc R 1 1
C C15 0.7479(3) 0.28586(15) 0.0073(6) 0.0203(8) Uani d . 1 1
H H15 0.6867 0.3060 -0.0321 0.024 Uiso calc R 1 1
C C16 0.8446(3) 0.30826(14) 0.1192(6) 0.0188(7) Uani d . 1 1
H H16 0.8495 0.3439 0.1542 0.023 Uiso calc R 1 1
C C17 0.9382(3) 0.27898(14) 0.1843(6) 0.0163(7) Uani d . 1 1
C C18 0.9227(3) 0.22593(14) 0.1212(7) 0.0195(8) Uani d . 1 1
H H18 0.9820 0.2044 0.1594 0.023 Uiso calc R 1 1
C C19 0.8238(3) 0.20564(15) 0.0069(6) 0.0216(8) Uani d . 1 1
H H19 0.8153 0.1703 -0.0341 0.026 Uiso calc R 1 1
C C20 0.0841(3) 0.07837(14) 0.2819(6) 0.0189(8) Uani d . 1 1
H H20 0.0307 0.0861 0.1349 0.023 Uiso calc R 1 1
C C21 0.0613(3) 0.07946(14) 0.4590(6) 0.0183(7) Uani d . 1 1
H H21 -0.0070 0.0890 0.4347 0.022 Uiso calc R 1 1
C C22 0.1399(3) 0.06629(13) 0.6804(6) 0.0142(7) Uani d . 1 1
C C23 0.2420(3) 0.05643(13) 0.7041(6) 0.0162(7) Uani d . 1 1
H H23 0.2985 0.0498 0.8488 0.019 Uiso calc R 1 1
C C24 0.2592(3) 0.05641(13) 0.5203(6) 0.0178(7) Uani d . 1 1
H H24 0.3276 0.0492 0.5386 0.021 Uiso calc R 1 1

loop_
_atom_site_aniso_label
_atom_site_aniso_U_11
_atom_site_aniso_U_22
_atom_site_aniso_U_33
_atom_site_aniso_U_12
_atom_site_aniso_U_13
_atom_site_aniso_U_23
N1 0.0100(15) 0.0280(17) 0.0156(15) 0.0043(13) 0.0042(13) -0.0001(13)
N2 0.0156(16) 0.0321(19) 0.0161(15) -0.0092(13) 0.0075(13) -0.0042(13)
N3 0.0239(17) 0.0187(15) 0.0168(16) -0.0008(12) 0.0133(14) 0.0001(12)
O1 0.0166(13) 0.0125(11) 0.0273(14) -0.0030(10) 0.0070(11) -0.0028(11)
O2 0.0153(13) 0.0174(13) 0.0278(14) 0.0012(10) 0.0068(11) 0.0000(11)
O3 0.0109(12) 0.0159(12) 0.0276(14) 0.0039(10) 0.0050(11) 0.0045(11)
O4 0.0122(12) 0.0176(12) 0.0200(13) -0.0002(10) 0.0080(10) 0.0008(10)
O5 0.0093(12) 0.0201(13) 0.0260(14) -0.0011(10) 0.0086(11) -0.0021(11)
O6 0.0125(12) 0.0207(14) 0.0291(15) -0.0026(10) 0.0069(11) -0.0036(11)
O7 0.0101(12) 0.0183(13) 0.0212(13) -0.0004(9) 0.0035(10) 0.0010(10)
O8 0.0121(12) 0.0149(12) 0.0237(13) -0.0007(9) 0.0047(11) -0.0006(10)
O9 0.0113(12) 0.0231(13) 0.0121(12) -0.0027(10) 0.0062(10) -0.0014(10)
C1 0.0130(17) 0.0189(17) 0.0074(15) -0.0004(13) 0.0051(13) -0.0004(12)
C2 0.0080(15) 0.0178(16) 0.0078(15) -0.0014(12) 0.0033(12) -0.0016(12)
C3 0.0148(16) 0.0178(17) 0.0074(15) 0.0003(13) 0.0066(13) -0.0011(13)
C4 0.0149(17) 0.0137(16) 0.0098(15) -0.0011(12) 0.0059(13) 0.0002(13)
C5 0.0131(16) 0.0191(17) 0.0054(14) 0.0003(13) 0.0043(13) 0.0003(13)
C6 0.0113(16) 0.0179(17) 0.0113(15) 0.0057(13) 0.0048(13) 0.0021(13)
C7 0.0144(17) 0.0181(17) 0.0133(15) -0.0016(13) 0.0072(14) -0.0002(13)
C8 0.0100(16) 0.0173(16) 0.0110(16) 0.0005(13) 0.0058(13) -0.0001(13)
C9 0.0123(17) 0.0157(17) 0.0099(16) -0.0004(12) 0.0032(13) 0.0012(12)
C10 0.0179(17) 0.0166(17) 0.0116(15) 0.0062(13) 0.0088(13) 0.0015(13)
C11 0.0176(18) 0.0166(16) 0.0159(16) -0.0035(14) 0.0095(14) -0.0022(13)
C12 0.0137(17) 0.0227(18) 0.0094(16) 0.0010(14) 0.0045(14) -0.0018(13)
C13 0.0185(18) 0.0120(16) 0.0171(17) 0.0014(13) 0.0076(14) 0.0016(13)
C14 0.0181(18) 0.0208(18) 0.0161(17) -0.0020(14) 0.0082(15) -0.0021(14)
C15 0.0180(18) 0.029(2) 0.0142(18) 0.0038(15) 0.0078(15) 0.0010(15)
C16 0.0192(19) 0.0183(17) 0.0205(18) 0.0005(14) 0.0106(16) -0.0013(15)
C17 0.0183(18) 0.0180(17) 0.0141(17) -0.0040(14) 0.0089(14) 0.0003(14)
C18 0.0186(19) 0.0179(18) 0.025(2) 0.0008(14) 0.0128(16) 0.0012(15)
C19 0.028(2) 0.0199(19) 0.0206(18) -0.0080(15) 0.0146(17) -0.0044(15)
C20 0.0232(19) 0.0206(18) 0.0116(16) -0.0058(14) 0.0070(14) 0.0006(14)
C21 0.0116(17) 0.0217(18) 0.0212(18) -0.0010(13) 0.0074(14) -0.0010(15)
C22 0.0175(17) 0.0133(16) 0.0157(17) -0.0064(13) 0.0109(14) -0.0040(13)
C23 0.0160(17) 0.0167(17) 0.0152(17) -0.0009(14) 0.0067(14) 0.0004(14)
C24 0.0157(17) 0.0146(17) 0.0248(19) -0.0022(14) 0.0108(15) 0.0004(14)

loop_
_atom_type_symbol
_atom_type_description
_atom_type_scat_dispersion_real
_atom_type_scat_dispersion_imag
_atom_type_scat_source
C C 0.0033 0.0016 'International Tables Vol C Tables 4.2.6.8 and 6.1.1.4'
H H 0.0000 0.0000 'International Tables Vol C Tables 4.2.6.8 and 6.1.1.4'
N N 0.0061 0.0033 'International Tables Vol C Tables 4.2.6.8 and 6.1.1.4'
O O 0.0106 0.0060 'International Tables Vol C Tables 4.2.6.8 and 6.1.1.4'

loop_
_geom_angle_atom_site_label_1
_geom_angle_atom_site_label_2
_geom_angle_atom_site_label_3
_geom_angle
C10 N1 C14 121.4(3)
C10 N1 H1A 118(3)
C14 N1 H1A 120(3)
C15 N2 C19 121.0(3)
C15 N2 H2A 120(3)
C19 N2 H2A 117(3)
C24 N3 C20 121.1(3)
C24 N3 H3A 122(3)
C20 N3 H3A 117(3)
C7 O1 H1' 110(3)
C8 O3 H3' 118(3)
C9 O5 H5' 113(3)
C2 C1 C6 119.8(3)
C2 C1 C7 121.7(3)
C6 C1 C7 118.4(3)
C1 C2 C3 119.9(3)
C1 C2 H2 120.0
C3 C2 H2 120.0
C2 C3 C4 119.9(3)
C2 C3 C8 119.0(3)
C4 C3 C8 121.0(3)
C5 C4 C3 119.6(3)
C5 C4 H4 120.2
C3 C4 H4 120.2
C6 C5 C4 120.5(3)
C6 C5 C9 120.4(3)
C4 C5 C9 119.1(3)
C5 C6 C1 120.3(3)
C5 C6 H6 119.8
C1 C6 H6 119.8
O2 C7 O1 123.8(3)
O2 C7 C1 122.3(3)
O1 C7 C1 113.9(3)
O4 C8 O3 124.6(3)
O4 C8 C3 122.8(3)
O3 C8 C3 112.6(3)
O6 C9 O5 125.1(3)
O6 C9 C5 122.4(3)
O5 C9 C5 112.5(3)
N1 C10 C11 121.6(3)
N1 C10 H10 119.2
C11 C10 H10 119.2
C10 C11 C12 119.6(3)
C10 C11 H11 120.2
C12 C11 H11 120.2
O7 C12 C13 121.9(3)
O7 C12 C11 121.4(3)
C13 C12 C11 116.7(3)
C14 C13 C12 120.6(3)
C14 C13 H13 119.7
C12 C13 H13 119.7
N1 C14 C13 120.0(3)
N1 C14 H14 120.0
C13 C14 H14 120.0
N2 C15 C16 121.0(3)
N2 C15 H15 119.5
C16 C15 H15 119.5
C15 C16 C17 121.0(3)
C15 C16 H16 119.5
C17 C16 H16 119.5
O8 C17 C16 122.4(3)
O8 C17 C18 122.2(3)
C16 C17 C18 115.4(3)
C19 C18 C17 121.1(3)
C19 C18 H18 119.4
C17 C18 H18 119.4
N2 C19 C18 120.5(3)
N2 C19 H19 119.7
C18 C19 H19 119.7
N3 C20 C21 120.8(3)
N3 C20 H20 119.6
C21 C20 H20 119.6
C20 C21 C22 120.4(3)
C20 C21 H21 119.8
C22 C21 H21 119.8
O9 C22 C23 122.0(3)
O9 C22 C21 122.1(3)
C23 C22 C21 115.9(3)
C24 C23 C22 120.4(3)
C24 C23 H23 119.8
C22 C23 H23 119.8
N3 C24 C23 121.3(3)
N3 C24 H24 119.4
C23 C24 H24 119.4

loop_
_geom_bond_atom_site_label_1
_geom_bond_atom_site_label_2
_geom_bond_distance
N1 C10 1.347(5)
N1 C14 1.352(5)
N1 H1A 0.8400(12)
N2 C15 1.351(5)
N2 C19 1.353(5)
N2 H2A 0.8400(11)
N3 C24 1.345(5)
N3 C20 1.345(5)
N3 H3A 0.8400(11)
O1 C7 1.325(4)
O1 H1' 0.8400(11)
O2 C7 1.216(4)
O3 C8 1.311(4)
O3 H3' 0.8400(11)
O4 C8 1.217(4)
O5 C9 1.301(4)
O5 H5' 0.8400(12)
O6 C9 1.217(4)
O7 C12 1.280(4)
O8 C17 1.275(4)
O9 C22 1.288(4)
C1 C2 1.394(5)
C1 C6 1.394(5)
C1 C7 1.501(5)
C2 C3 1.395(5)
C2 H2 0.9500
C3 C4 1.404(5)
C3 C8 1.492(5)
C4 C5 1.389(5)
C4 H4 0.9500
C5 C6 1.382(5)
C5 C9 1.517(5)
C6 H6 0.9500
C10 C11 1.363(5)
C10 H10 0.9500
C11 C12 1.429(5)
C11 H11 0.9500
C12 C13 1.421(5)
C13 C14 1.377(5)
C13 H13 0.9500
C14 H14 0.9500
C15 C16 1.365(5)
C15 H15 0.9500
C16 C17 1.425(5)
C16 H16 0.9500
C17 C18 1.429(5)
C18 C19 1.369(5)
C18 H18 0.9500
C19 H19 0.9500
C20 C21 1.370(5)
C20 H20 0.9500
C21 C22 1.431(5)
C21 H21 0.9500
C22 C23 1.421(5)
C23 C24 1.364(5)
C23 H23 0.9500
C24 H24 0.9500

loop_
_geom_hbond_atom_site_label_D
_geom_hbond_atom_site_label_H
_geom_hbond_atom_site_label_A
_geom_hbond_site_symmetry_A
_geom_hbond_distance_DH
_geom_hbond_distance_HA
_geom_hbond_distance_DA
_geom_hbond_angle_DHA
_geom_hbond_publ_flag
O1 H1' O8 1_455 0.84 1.72 2.555(3) 173 yes
O3 H3' O7 1_454 0.84 1.70 2.489(3) 156 yes
O5 H5' O9 3_555 0.84 1.70 2.531(4) 170 yes
N1 H1A O7 4_464 0.84 1.91 2.712(4) 158 yes
N2 H2A O8 4_454 0.84 2.00 2.817(4) 165 yes
N3 H3A O9 1_554 0.84 2.09 2.825(4) 146 yes
C14 H14 O6 1_555 0.95 2.67 3.596(5) 166 yes
C19 H19 O2 4_554 0.95 2.48 3.034(5) 117 yes
C24 H24 O4 3_545 0.95 2.45 3.067(6) 123 yes
C13 H13 O9 3_555 0.95 2.63 3.270(4) 125 yes
C10 H10 O3 4_565 0.95 2.42 3.073(5) 126 yes
C16 H16 O1 1_655 0.95 2.68 3.307(4) 124 yes
C19 H19 O6 3_544 0.95 2.57 3.314(6) 135 yes
C20 H20 O6 3_444 0.95 2.55 3.499(4) 176 yes
C23 H23 O4 3_546 0.95 2.48 3.310(4) 147 yes

loop_
_geom_torsion_atom_site_label_1
_geom_torsion_atom_site_label_2
_geom_torsion_atom_site_label_3
_geom_torsion_atom_site_label_4
_geom_torsion
C6 C1 C2 C3 -0.8(5)
C7 C1 C2 C3 -178.1(3)
C1 C2 C3 C4 0.3(5)
C1 C2 C3 C8 176.4(3)
C2 C3 C4 C5 0.2(5)
C8 C3 C4 C5 -175.8(3)
C3 C4 C5 C6 -0.2(5)
C3 C4 C5 C9 177.0(3)
C4 C5 C6 C1 -0.2(5)
C9 C5 C6 C1 -177.5(3)
C2 C1 C6 C5 0.8(5)
C7 C1 C6 C5 178.1(3)
C2 C1 C7 O2 -172.4(3)
C6 C1 C7 O2 10.2(5)
C2 C1 C7 O1 7.9(5)
C6 C1 C7 O1 -169.4(3)
C2 C3 C8 O4 3.5(5)
C4 C3 C8 O4 179.5(3)
C2 C3 C8 O3 -176.4(3)
C4 C3 C8 O3 -0.4(4)
C6 C5 C9 O6 -168.8(3)
C4 C5 C9 O6 13.9(5)
C6 C5 C9 O5 11.8(4)
C4 C5 C9 O5 -165.5(3)
C14 N1 C10 C11 -2.5(5)
N1 C10 C11 C12 1.4(5)
C10 C11 C12 O7 179.9(3)
C10 C11 C12 C13 0.3(5)
O7 C12 C13 C14 179.5(3)
C11 C12 C13 C14 -1.0(5)
C10 N1 C14 C13 1.8(5)
C12 C13 C14 N1 0.0(5)
C19 N2 C15 C16 0.5(5)
N2 C15 C16 C17 -1.1(5)
C15 C16 C17 O8 -177.4(3)
C15 C16 C17 C18 0.9(5)
O8 C17 C18 C19 178.1(3)
C16 C17 C18 C19 -0.2(5)
C15 N2 C19 C18 0.2(6)
C17 C18 C19 N2 -0.4(6)
C24 N3 C20 C21 -1.5(5)
N3 C20 C21 C22 -2.0(6)
C20 C21 C22 O9 -175.4(3)
C20 C21 C22 C23 4.8(5)
O9 C22 C23 C24 175.8(3)
C21 C22 C23 C24 -4.3(5)
C20 N3 C24 C23 2.0(5)
C22 C23 C24 N3 1.1(5)
